data_4088226
loop_
_publ_author_name
'Webster, Christopher L.'
'Langeslay, Ryan R.'
'Ziller, Joseph W.'
'Evans, William J.'

_publ_section_title
;
 Synthetic Utility of Tetrabutylammonium Salts in Uranium Metallocene
 Chemistry
;
_journal_issue 4
_journal_name_full Organometallics
_journal_page_first 520
_journal_paper_doi 10.1021/acs.organomet.5b00942
_journal_volume 35
_journal_year 2016
_chemical_formula_sum 'C39.5 H70 Cl3 N U'
_chemical_formula_weight 903.34
_space_group_crystal_system triclinic
_space_group_IT_number 2
_space_group_name_Hall '-P 1'
_space_group_name_H-M_alt 'P -1'
_atom_sites_solution_hydrogens geom
_atom_sites_solution_primary direct
_atom_sites_solution_secondary difmap
_audit_creation_method SHELXL-2013
_cell_angle_alpha 79.0585(6)
_cell_angle_beta 89.4727(6)
_cell_angle_gamma 66.6659(6)
_cell_formula_units_Z 2
_cell_length_a 11.3610(7)
_cell_length_b 11.5361(7)
_cell_length_c 17.3158(10)
_cell_measurement_reflns_used 9875
_cell_measurement_temperature 143(2)
_cell_measurement_theta_max 28.19
_cell_measurement_theta_min 2.33
_cell_volume 2040.5(2)
_computing_cell_refinement 'Bruker SAINT'
_computing_data_collection 'Bruker APEX2'
_computing_data_reduction 'Bruker SAINT'
_computing_molecular_graphics 'Bruker SHELXTL'
_computing_publication_material 'Bruker SHELXTL'
_computing_structure_refinement 'SHELXL-2013 (Sheldrick, 2013)'
_computing_structure_solution 'SHELXS-97 (Sheldrick, 2008)'
_diffrn_ambient_temperature 143(2)
_diffrn_measured_fraction_theta_full 0.998
_diffrn_measured_fraction_theta_max 0.912
_diffrn_measurement_device_type 'Bruker APEX-II CCD'
_diffrn_measurement_method '\f and \w scans'
_diffrn_radiation_type MoK\a
_diffrn_radiation_wavelength 0.71073
_diffrn_reflns_av_R_equivalents 0.0159
_diffrn_reflns_av_unetI/netI 0.0194
_diffrn_reflns_Laue_measured_fraction_full 0.998
_diffrn_reflns_Laue_measured_fraction_max 0.912
_diffrn_reflns_limit_h_max 15
_diffrn_reflns_limit_h_min -14
_diffrn_reflns_limit_k_max 15
_diffrn_reflns_limit_k_min -15
_diffrn_reflns_limit_l_max 23
_diffrn_reflns_limit_l_min -22
_diffrn_reflns_number 23718
_diffrn_reflns_point_group_measured_fraction_full 0.998
_diffrn_reflns_point_group_measured_fraction_max 0.912
_diffrn_reflns_theta_full 25.500
_diffrn_reflns_theta_max 28.419
_diffrn_reflns_theta_min 1.957
_exptl_absorpt_coefficient_mu 4.200
_exptl_absorpt_correction_T_max 0.7188
_exptl_absorpt_correction_T_min 0.4991
_exptl_absorpt_correction_type numerical
_exptl_absorpt_process_details 'Bruker SADABS'
_exptl_crystal_colour orange
_exptl_crystal_density_diffrn 1.470
_exptl_crystal_density_meas ?
_exptl_crystal_density_method none
_exptl_crystal_description prism
_exptl_crystal_F_000 914
_exptl_crystal_size_max 0.292
_exptl_crystal_size_mid 0.198
_exptl_crystal_size_min 0.116
_refine_diff_density_max 0.871
_refine_diff_density_min -0.290
_refine_diff_density_rms 0.068
_refine_ls_extinction_method none
_refine_ls_goodness_of_fit_ref 1.032
_refine_ls_hydrogen_treatment constr
_refine_ls_matrix_type full
_refine_ls_number_parameters 427
_refine_ls_number_reflns 9361
_refine_ls_number_restraints 0
_refine_ls_restrained_S_all 1.032
_refine_ls_R_factor_all 0.0183
_refine_ls_R_factor_gt 0.0167
_refine_ls_shift/su_max 0.001
_refine_ls_shift/su_mean 0.000
_refine_ls_structure_factor_coef Fsqd
_refine_ls_weighting_details
; 
 w=1/[\s^2^(Fo^2^)+(0.0232P)^2^+0.7294P] 
 where P=(Fo^2^+2Fc^2^)/3 
;
_refine_ls_weighting_scheme calc
_refine_ls_wR_factor_gt 0.0403
_refine_ls_wR_factor_ref 0.0410
_reflns_Friedel_coverage 0.000
_reflns_number_gt 8926
_reflns_number_total 9361
_reflns_threshold_expression 'I > 2\s(I)'
_cod_data_source_file om5b00942_si_004.cif
_cod_data_source_block clw13
_cod_depositor_comments
;
The following automatic conversions were performed:

data item '_exptl_crystal_density_meas' value 'none' was changed to
'?' -- the value is perceived as not measured.

Automatic conversion script
Id: cif_fix_values 6909 2019-04-08 15:41:33Z antanas 
;
_cod_original_formula_sum 'C39.50 H70 Cl3 N U'
_cod_database_code 4088226
_shelx_space_group_comment
; 
The symmetry employed for this shelxl refinement is uniquely defined 
by the following loop, which should always be used as a source of 
symmetry information in preference to the above space-group names. 
They are only intended as comments. 
;
_shelx_estimated_absorpt_t_min 0.373
_shelx_estimated_absorpt_t_max 0.641
_shelxl_version_number 2013-2

loop_
_space_group_symop_operation_xyz
'x, y, z'
'-x, -y, -z'

loop_
_atom_site_label
_atom_site_type_symbol
_atom_site_fract_x
_atom_site_fract_y
_atom_site_fract_z
_atom_site_U_iso_or_equiv
_atom_site_adp_type
_atom_site_occupancy
_atom_site_site_symmetry_order
_atom_site_calc_flag
_atom_site_refinement_flags_posn
_atom_site_refinement_flags_adp
_atom_site_refinement_flags_occupancy
_atom_site_disorder_assembly
_atom_site_disorder_group
U1 U 0.23275(2) 0.08496(2) 0.26495(2) 0.01578(3) Uani 1 1 d . . . . .
Cl1 Cl 0.42811(5) -0.08337(5) 0.20172(3) 0.02927(11) Uani 1 1 d . . . . .
Cl2 Cl 0.22747(6) 0.21720(5) 0.11826(3) 0.03345(12) Uani 1 1 d . . . . .
Cl3 Cl 0.03622(5) 0.31305(4) 0.26206(3) 0.02681(10) Uani 1 1 d . . . . .
N1 N 0.83079(14) 0.74406(15) 0.12406(9) 0.0186(3) Uani 1 1 d . . . . .
C1 C 0.44410(18) 0.12101(19) 0.31072(11) 0.0215(4) Uani 1 1 d . . . . .
C2 C 0.45697(18) 0.00427(19) 0.36151(12) 0.0227(4) Uani 1 1 d . . . . .
C3 C 0.35879(18) 0.03312(18) 0.41423(11) 0.0211(4) Uani 1 1 d . . . . .
C4 C 0.28352(18) 0.16765(18) 0.39589(11) 0.0193(4) Uani 1 1 d . . . . .
C5 C 0.33712(18) 0.22244(18) 0.33196(11) 0.0196(4) Uani 1 1 d . . . . .
C6 C 0.5344(2) 0.1377(2) 0.24964(13) 0.0307(5) Uani 1 1 d . . . . .
H6A H 0.6023 0.1540 0.2740 0.046 Uiso 1 1 calc R U . . .
H6B H 0.4867 0.2108 0.2069 0.046 Uiso 1 1 calc R U . . .
H6C H 0.5729 0.0591 0.2283 0.046 Uiso 1 1 calc R U . . .
C7 C 0.5677(2) -0.1244(2) 0.36986(14) 0.0348(5) Uani 1 1 d . . . . .
H7A H 0.6246 -0.1386 0.4161 0.052 Uiso 1 1 calc R U . . .
H7B H 0.6157 -0.1263 0.3225 0.052 Uiso 1 1 calc R U . . .
H7C H 0.5352 -0.1925 0.3765 0.052 Uiso 1 1 calc R U . . .
C8 C 0.3581(2) -0.0607(2) 0.48750(12) 0.0284(4) Uani 1 1 d . . . . .
H8A H 0.4294 -0.0759 0.5249 0.043 Uiso 1 1 calc R U . . .
H8B H 0.3678 -0.1423 0.4736 0.043 Uiso 1 1 calc R U . . .
H8C H 0.2765 -0.0249 0.5117 0.043 Uiso 1 1 calc R U . . .
C9 C 0.1771(2) 0.2403(2) 0.44274(12) 0.0259(4) Uani 1 1 d . . . . .
H9A H 0.2119 0.2720 0.4818 0.039 Uiso 1 1 calc R U . . .
H9B H 0.1385 0.1828 0.4698 0.039 Uiso 1 1 calc R U . . .
H9C H 0.1114 0.3134 0.4072 0.039 Uiso 1 1 calc R U . . .
C10 C 0.2972(2) 0.36361(19) 0.29708(12) 0.0256(4) Uani 1 1 d . . . . .
H10A H 0.3585 0.3937 0.3167 0.038 Uiso 1 1 calc R U . . .
H10B H 0.2112 0.4126 0.3124 0.038 Uiso 1 1 calc R U . . .
H10C H 0.2962 0.3764 0.2395 0.038 Uiso 1 1 calc R U . . .
C11 C 0.1356(2) -0.0726(2) 0.21433(12) 0.0261(4) Uani 1 1 d . . . . .
C12 C 0.1887(2) -0.13819(18) 0.29234(12) 0.0234(4) Uani 1 1 d . . . . .
C13 C 0.10965(18) -0.06609(18) 0.34493(11) 0.0210(4) Uani 1 1 d . . . . .
C14 C 0.00928(18) 0.04304(19) 0.29997(12) 0.0224(4) Uani 1 1 d . . . . .
C15 C 0.0255(2) 0.0398(2) 0.21909(12) 0.0257(4) Uani 1 1 d . . . . .
C16 C 0.1809(3) -0.1191(3) 0.13945(14) 0.0398(6) Uani 1 1 d . . . . .
H16A H 0.1121 -0.1313 0.1130 0.060 Uiso 1 1 calc R U . . .
H16B H 0.2563 -0.2011 0.1521 0.060 Uiso 1 1 calc R U . . .
H16C H 0.2040 -0.0550 0.1045 0.060 Uiso 1 1 calc R U . . .
C17 C 0.2973(2) -0.2688(2) 0.31582(15) 0.0366(5) Uani 1 1 d . . . . .
H17A H 0.2647 -0.3359 0.3166 0.055 Uiso 1 1 calc R U . . .
H17B H 0.3350 -0.2777 0.3685 0.055 Uiso 1 1 calc R U . . .
H17C H 0.3632 -0.2779 0.2777 0.055 Uiso 1 1 calc R U . . .
C18 C 0.1096(2) -0.1097(2) 0.43240(12) 0.0291(4) Uani 1 1 d . . . . .
H18A H 0.0365 -0.1335 0.4437 0.044 Uiso 1 1 calc R U . . .
H18B H 0.1024 -0.0394 0.4588 0.044 Uiso 1 1 calc R U . . .
H18C H 0.1898 -0.1845 0.4517 0.044 Uiso 1 1 calc R U . . .
C19 C -0.1062(2) 0.1312(2) 0.33419(15) 0.0342(5) Uani 1 1 d . . . . .
H19A H -0.1593 0.0846 0.3547 0.051 Uiso 1 1 calc R U . . .
H19B H -0.1567 0.2057 0.2930 0.051 Uiso 1 1 calc R U . . .
H19C H -0.0778 0.1608 0.3771 0.051 Uiso 1 1 calc R U . . .
C20 C -0.0618(2) 0.1340(2) 0.15052(14) 0.0386(6) Uani 1 1 d . . . . .
H20A H -0.1507 0.1449 0.1590 0.058 Uiso 1 1 calc R U . . .
H20B H -0.0364 0.1013 0.1020 0.058 Uiso 1 1 calc R U . . .
H20C H -0.0553 0.2172 0.1457 0.058 Uiso 1 1 calc R U . . .
C21 C 0.71259(17) 0.85745(17) 0.08046(11) 0.0193(4) Uani 1 1 d . . . . .
H21A H 0.6999 0.8409 0.0278 0.023 Uiso 1 1 calc R U . . .
H21B H 0.6366 0.8597 0.1096 0.023 Uiso 1 1 calc R U . . .
C22 C 0.71658(18) 0.99025(18) 0.06931(12) 0.0211(4) Uani 1 1 d . . . . .
H22A H 0.7311 1.0084 0.1212 0.025 Uiso 1 1 calc R U . . .
H22B H 0.7883 0.9924 0.0370 0.025 Uiso 1 1 calc R U . . .
C23 C 0.58961(18) 1.09209(18) 0.02846(12) 0.0226(4) Uani 1 1 d . . . . .
H23A H 0.5773 1.0747 -0.0241 0.027 Uiso 1 1 calc R U . . .
H23B H 0.5182 1.0862 0.0598 0.027 Uiso 1 1 calc R U . . .
C24 C 0.5851(2) 1.22771(19) 0.01855(14) 0.0300(5) Uani 1 1 d . . . . .
H24A H 0.5019 1.2901 -0.0075 0.045 Uiso 1 1 calc R U . . .
H24B H 0.6542 1.2347 -0.0137 0.045 Uiso 1 1 calc R U . . .
H24C H 0.5962 1.2457 0.0705 0.045 Uiso 1 1 calc R U . . .
C25 C 0.85283(19) 0.77353(18) 0.20333(11) 0.0219(4) Uani 1 1 d . . . . .
H25A H 0.8948 0.8350 0.1942 0.026 Uiso 1 1 calc R U . . .
H25B H 0.7676 0.8185 0.2226 0.026 Uiso 1 1 calc R U . . .
C26 C 0.9319(2) 0.6621(2) 0.26878(12) 0.0275(4) Uani 1 1 d . . . . .
H26A H 1.0177 0.6143 0.2512 0.033 Uiso 1 1 calc R U . . .
H26B H 0.8889 0.6020 0.2823 0.033 Uiso 1 1 calc R U . . .
C27 C 0.9460(2) 0.7149(2) 0.34056(12) 0.0279(4) Uani 1 1 d . . . . .
H27A H 0.9869 0.7766 0.3257 0.034 Uiso 1 1 calc R U . . .
H27B H 0.8594 0.7627 0.3573 0.034 Uiso 1 1 calc R U . . .
C28 C 1.0250(2) 0.6111(2) 0.40918(13) 0.0332(5) Uani 1 1 d . . . . .
H28A H 1.0272 0.6500 0.4544 0.050 Uiso 1 1 calc R U . . .
H28B H 1.1127 0.5674 0.3943 0.050 Uiso 1 1 calc R U . . .
H28C H 0.9863 0.5483 0.4233 0.050 Uiso 1 1 calc R U . . .
C29 C 0.80584(19) 0.62288(18) 0.13120(12) 0.0231(4) Uani 1 1 d . . . . .
H29A H 0.8822 0.5491 0.1593 0.028 Uiso 1 1 calc R U . . .
H29B H 0.7970 0.6082 0.0775 0.028 Uiso 1 1 calc R U . . .
C30 C 0.6883(2) 0.6230(2) 0.17347(14) 0.0290(4) Uani 1 1 d . . . . .
H30A H 0.6095 0.6896 0.1430 0.035 Uiso 1 1 calc R U . . .
H30B H 0.6920 0.6433 0.2262 0.035 Uiso 1 1 calc R U . . .
C31 C 0.6848(2) 0.4908(2) 0.18195(17) 0.0392(6) Uani 1 1 d . . . . .
H31A H 0.6852 0.4700 0.1290 0.047 Uiso 1 1 calc R U . . .
H31B H 0.7633 0.4254 0.2133 0.047 Uiso 1 1 calc R U . . .
C32 C 0.5689(3) 0.4834(3) 0.22104(19) 0.0486(7) Uani 1 1 d . . . . .
H32A H 0.5714 0.3965 0.2254 0.073 Uiso 1 1 calc R U . . .
H32B H 0.4909 0.5464 0.1894 0.073 Uiso 1 1 calc R U . . .
H32C H 0.5687 0.5026 0.2738 0.073 Uiso 1 1 calc R U . . .
C33 C 0.94314(18) 0.73099(19) 0.07249(11) 0.0215(4) Uani 1 1 d . . . . .
H33A H 0.9176 0.7230 0.0199 0.026 Uiso 1 1 calc R U . . .
H33B H 0.9558 0.8124 0.0653 0.026 Uiso 1 1 calc R U . . .
C34 C 1.07193(18) 0.62044(19) 0.10068(12) 0.0252(4) Uani 1 1 d . . . . .
H34A H 1.0610 0.5382 0.1145 0.030 Uiso 1 1 calc R U . . .
H34B H 1.1083 0.6342 0.1482 0.030 Uiso 1 1 calc R U . . .
C35 C 1.16223(19) 0.6151(2) 0.03429(13) 0.0262(4) Uani 1 1 d . . . . .
H35A H 1.1293 0.5924 -0.0109 0.031 Uiso 1 1 calc R U . . .
H35B H 1.1632 0.7014 0.0163 0.031 Uiso 1 1 calc R U . . .
C36 C 1.2983(2) 0.5173(2) 0.06004(15) 0.0358(5) Uani 1 1 d . . . . .
H36A H 1.3531 0.5181 0.0161 0.054 Uiso 1 1 calc R U . . .
H36B H 1.2982 0.4312 0.0761 0.054 Uiso 1 1 calc R U . . .
H36C H 1.3315 0.5396 0.1046 0.054 Uiso 1 1 calc R U . . .
C37 C 0.5619(3) 0.5749(3) 0.51493(17) 0.0569(8) Uani 1 1 d . . . . .
H37A H 0.6050 0.6266 0.5254 0.068 Uiso 1 1 calc R U . A 1
C39 C 0.5470(3) 0.4178(3) 0.44842(17) 0.0560(8) Uani 1 1 d . . . . .
H39A H 0.5796 0.3609 0.4130 0.067 Uiso 1 1 calc R U . B 1
C38A C 0.6098(3) 0.4932(3) 0.46281(18) 0.056(6) Uani 0.5 1 d . . P C 1
C40 C 0.7224(7) 0.4900(9) 0.4211(5) 0.061(2) Uani 0.5 1 d . . P C 1
H40A H 0.7742 0.4015 0.4152 0.092 Uiso 0.5 1 calc R U P C 1
H40B H 0.7738 0.5196 0.4512 0.092 Uiso 0.5 1 calc R U P C 1
H40C H 0.6951 0.5465 0.3689 0.092 Uiso 0.5 1 calc R U P C 1
C38B C 0.6098(3) 0.4932(3) 0.46281(18) 0.054(5) Uani 0.5 1 d . . P C 2
H38B H 0.6853 0.4890 0.4371 0.065 Uiso 0.5 1 calc R U P C 2

loop_
_atom_site_aniso_label
_atom_site_aniso_U_11
_atom_site_aniso_U_22
_atom_site_aniso_U_33
_atom_site_aniso_U_23
_atom_site_aniso_U_13
_atom_site_aniso_U_12
U1 0.01781(4) 0.01621(4) 0.01343(4) -0.00268(2) 0.00156(2) -0.00710(3)
Cl1 0.0292(2) 0.0324(3) 0.0295(3) -0.0158(2) 0.0131(2) -0.0118(2)
Cl2 0.0487(3) 0.0388(3) 0.0160(2) 0.0019(2) 0.0004(2) -0.0242(3)
Cl3 0.0216(2) 0.0180(2) 0.0355(3) -0.00295(19) -0.00484(19) -0.00338(17)
N1 0.0170(7) 0.0188(7) 0.0178(8) -0.0026(6) 0.0003(6) -0.0054(6)
C1 0.0191(9) 0.0264(10) 0.0204(9) -0.0059(8) 0.0008(7) -0.0102(8)
C2 0.0185(9) 0.0236(10) 0.0232(10) -0.0058(8) -0.0033(7) -0.0050(7)
C3 0.0233(9) 0.0223(9) 0.0169(9) -0.0031(7) -0.0033(7) -0.0085(8)
C4 0.0219(9) 0.0217(9) 0.0156(9) -0.0062(7) -0.0003(7) -0.0088(7)
C5 0.0218(9) 0.0212(9) 0.0189(9) -0.0062(7) -0.0011(7) -0.0108(7)
C6 0.0246(10) 0.0391(12) 0.0338(12) -0.0100(9) 0.0094(9) -0.0174(9)
C7 0.0265(11) 0.0300(11) 0.0372(13) -0.0071(9) -0.0038(9) 0.0002(9)
C8 0.0348(11) 0.0275(10) 0.0207(10) 0.0018(8) -0.0032(8) -0.0131(9)
C9 0.0279(10) 0.0265(10) 0.0213(10) -0.0084(8) 0.0059(8) -0.0074(8)
C10 0.0303(10) 0.0219(10) 0.0261(10) -0.0037(8) 0.0010(8) -0.0126(8)
C11 0.0367(11) 0.0285(10) 0.0242(10) -0.0099(8) 0.0065(9) -0.0228(9)
C12 0.0288(10) 0.0190(9) 0.0258(10) -0.0048(8) 0.0077(8) -0.0134(8)
C13 0.0222(9) 0.0217(9) 0.0213(9) -0.0028(7) 0.0054(7) -0.0119(8)
C14 0.0214(9) 0.0226(9) 0.0260(10) -0.0034(8) 0.0027(8) -0.0123(8)
C15 0.0292(10) 0.0275(10) 0.0256(10) -0.0010(8) -0.0033(8) -0.0187(9)
C16 0.0584(16) 0.0528(15) 0.0308(12) -0.0235(11) 0.0157(11) -0.0395(13)
C17 0.0399(13) 0.0204(10) 0.0458(14) -0.0053(9) 0.0156(11) -0.0091(9)
C18 0.0317(11) 0.0345(11) 0.0221(10) -0.0012(9) 0.0064(8) -0.0162(9)
C19 0.0242(10) 0.0309(11) 0.0451(14) -0.0050(10) 0.0089(10) -0.0100(9)
C20 0.0416(13) 0.0444(14) 0.0334(12) 0.0059(10) -0.0161(10) -0.0267(11)
C21 0.0160(8) 0.0190(9) 0.0203(9) -0.0038(7) -0.0002(7) -0.0045(7)
C22 0.0195(9) 0.0188(9) 0.0236(10) -0.0037(7) 0.0025(7) -0.0066(7)
C23 0.0202(9) 0.0201(9) 0.0246(10) -0.0026(7) 0.0021(7) -0.0061(7)
C24 0.0304(11) 0.0206(10) 0.0346(12) -0.0025(8) 0.0053(9) -0.0070(8)
C25 0.0243(9) 0.0222(9) 0.0183(9) -0.0047(7) 0.0010(7) -0.0082(8)
C26 0.0336(11) 0.0225(10) 0.0209(10) -0.0032(8) -0.0009(8) -0.0059(8)
C27 0.0296(11) 0.0301(11) 0.0223(10) -0.0088(8) 0.0008(8) -0.0085(9)
C28 0.0409(13) 0.0287(11) 0.0230(11) -0.0058(9) 0.0012(9) -0.0064(10)
C29 0.0230(9) 0.0181(9) 0.0278(10) -0.0045(8) 0.0002(8) -0.0079(7)
C30 0.0285(11) 0.0253(10) 0.0348(12) -0.0043(9) 0.0027(9) -0.0133(9)
C31 0.0292(11) 0.0259(11) 0.0599(16) -0.0016(11) 0.0046(11) -0.0116(9)
C32 0.0437(15) 0.0444(15) 0.0657(19) -0.0065(13) 0.0107(13) -0.0285(13)
C33 0.0191(9) 0.0236(9) 0.0185(9) -0.0031(7) 0.0027(7) -0.0054(7)
C34 0.0183(9) 0.0237(10) 0.0277(10) -0.0015(8) 0.0027(8) -0.0041(8)
C35 0.0217(10) 0.0248(10) 0.0286(11) -0.0063(8) 0.0054(8) -0.0051(8)
C36 0.0235(11) 0.0264(11) 0.0483(14) 0.0005(10) 0.0108(10) -0.0043(9)
C37 0.078(2) 0.0442(16) 0.0420(16) 0.0169(13) -0.0187(15) -0.0281(15)
C39 0.081(2) 0.0357(15) 0.0393(15) 0.0106(12) -0.0108(15) -0.0184(15)
C38A 0.048(7) 0.071(11) 0.032(5) 0.015(14) 0.000(14) -0.018(12)
C40 0.058(4) 0.066(4) 0.053(4) 0.010(3) -0.015(3) -0.027(4)
C38B 0.064(7) 0.045(8) 0.041(6) 0.015(13) -0.012(15) -0.019(11)

loop_
_atom_type_symbol
_atom_type_description
_atom_type_scat_dispersion_real
_atom_type_scat_dispersion_imag
_atom_type_scat_source
C C 0.0033 0.0016 'International Tables Vol C Tables 4.2.6.8 and 6.1.1.4'
H H 0.0000 0.0000 'International Tables Vol C Tables 4.2.6.8 and 6.1.1.4'
N N 0.0061 0.0033 'International Tables Vol C Tables 4.2.6.8 and 6.1.1.4'
Cl Cl 0.1484 0.1585 'International Tables Vol C Tables 4.2.6.8 and 6.1.1.4'
U U -9.6767 9.6646 'International Tables Vol C Tables 4.2.6.8 and 6.1.1.4'

loop_
_geom_angle_atom_site_label_1
_geom_angle_atom_site_label_2
_geom_angle_atom_site_label_3
_geom_angle
_geom_angle_site_symmetry_1
Cnt1 U1 Cl1 94.0 .
Cnt1 U1 Cl2 113.5 .
Cnt1 U1 Cl3 96.2 .
Cnt2 U1 Cl1 95.9 .
Cnt2 U1 Cl2 113.1 .
Cnt2 U1 Cl3 94.5 .
Cnt1 U1 Cnt2 133.4 .
Cl3 U1 Cl2 76.943(17) .
Cl3 U1 Cl1 153.848(17) .
Cl2 U1 Cl1 76.907(18) .
Cl3 U1 C5 75.49(4) .
Cl2 U1 C5 92.94(4) .
Cl1 U1 C5 105.62(4) .
Cl3 U1 C11 107.55(5) .
Cl2 U1 C11 93.54(4) .
Cl1 U1 C11 74.39(5) .
C5 U1 C11 173.34(6) .
Cl3 U1 C1 104.13(4) .
Cl2 U1 C1 90.85(4) .
Cl1 U1 C1 75.99(4) .
C5 U1 C1 30.00(6) .
C11 U1 C1 148.19(6) .
Cl3 U1 C15 77.86(5) .
Cl2 U1 C15 89.77(4) .
Cl1 U1 C15 102.31(5) .
C5 U1 C15 151.83(6) .
C11 U1 C15 29.85(6) .
C1 U1 C15 178.00(6) .
Cl3 U1 C12 119.63(4) .
Cl2 U1 C12 122.07(4) .
Cl1 U1 C12 75.49(4) .
C5 U1 C12 143.38(6) .
C11 U1 C12 29.97(6) .
C1 U1 C12 128.96(6) .
C15 U1 C12 49.25(6) .
Cl3 U1 C4 74.85(4) .
Cl2 U1 C4 120.94(4) .
Cl1 U1 C4 119.36(4) .
C5 U1 C4 29.95(5) .
C11 U1 C4 144.31(6) .
C1 U1 C4 49.22(6) .
C15 U1 C4 131.75(6) .
C12 U1 C4 116.99(6) .
Cl3 U1 C2 121.74(4) .
Cl2 U1 C2 116.85(4) .
Cl1 U1 C2 71.02(4) .
C5 U1 C2 49.08(6) .
C11 U1 C2 125.89(6) .
C1 U1 C2 29.67(6) .
C15 U1 C2 148.87(6) .
C12 U1 C2 100.44(6) .
C4 U1 C2 48.74(5) .
Cl3 U1 C14 71.08(4) .
Cl2 U1 C14 114.90(4) .
Cl1 U1 C14 121.23(4) .
C5 U1 C14 129.08(6) .
C11 U1 C14 48.69(6) .
C1 U1 C14 150.89(6) .
C15 U1 C14 29.47(6) .
C12 U1 C14 48.62(6) .
C4 U1 C14 103.16(6) .
C2 U1 C14 128.24(6) .
Cl3 U1 C13 95.84(4) .
Cl2 U1 C13 138.06(4) .
Cl1 U1 C13 103.76(4) .
C5 U1 C13 125.66(6) .
C11 U1 C13 48.72(6) .
C1 U1 C13 130.54(6) .
C15 U1 C13 48.63(6) .
C12 U1 C13 29.44(5) .
C4 U1 C13 95.73(6) .
C2 U1 C13 102.21(6) .
C14 U1 C13 29.16(6) .
Cl3 U1 C3 102.53(4) .
Cl2 U1 C3 138.73(4) .
Cl1 U1 C3 96.90(4) .
C5 U1 C3 48.84(6) .
C11 U1 C3 124.51(6) .
C1 U1 C3 48.67(6) .
C15 U1 C3 130.98(6) .
C12 U1 C3 94.54(6) .
C4 U1 C3 29.42(5) .
C2 U1 C3 29.21(6) .
C14 U1 C3 103.27(6) .
C13 U1 C3 83.19(6) .
C29 N1 C25 113.33(15) .
C29 N1 C33 107.99(14) .
C25 N1 C33 112.38(14) .
C29 N1 C21 107.93(14) .
C25 N1 C21 107.67(14) .
C33 N1 C21 107.30(14) .
C2 C1 C5 108.05(17) .
C2 C1 C6 126.43(18) .
C5 C1 C6 125.31(18) .
C2 C1 U1 76.88(11) .
C5 C1 U1 74.73(10) .
C6 C1 U1 118.76(13) .
C3 C2 C1 108.08(17) .
C3 C2 C7 123.98(19) .
C1 C2 C7 127.02(19) .
C3 C2 U1 76.32(11) .
C1 C2 U1 73.44(11) .
C7 C2 U1 124.94(14) .
C2 C3 C4 108.28(17) .
C2 C3 C8 123.22(18) .
C4 C3 C8 127.04(18) .
C2 C3 U1 74.47(11) .
C4 C3 U1 73.69(10) .
C8 C3 U1 128.70(13) .
C3 C4 C5 107.76(16) .
C3 C4 C9 125.45(17) .
C5 C4 C9 126.36(17) .
C3 C4 U1 76.89(10) .
C5 C4 U1 73.73(10) .
C9 C4 U1 121.29(13) .
C1 C5 C4 107.82(16) .
C1 C5 C10 125.00(18) .
C4 C5 C10 126.95(17) .
C1 C5 U1 75.26(10) .
C4 C5 U1 76.33(10) .
C10 C5 U1 118.89(12) .
C15 C11 C12 108.34(18) .
C15 C11 C16 125.2(2) .
C12 C11 C16 126.3(2) .
C15 C11 U1 75.86(11) .
C12 C11 U1 76.10(11) .
C16 C11 U1 118.23(13) .
C13 C12 C11 107.39(18) .
C13 C12 C17 125.50(19) .
C11 C12 C17 126.63(19) .
C13 C12 U1 76.92(11) .
C11 C12 U1 73.94(11) .
C17 C12 U1 121.31(14) .
C14 C13 C12 108.33(17) .
C14 C13 C18 123.24(18) .
C12 C13 C18 126.95(18) .
C14 C13 U1 75.36(11) .
C12 C13 U1 73.64(11) .
C18 C13 U1 128.04(13) .
C13 C14 C15 108.23(17) .
C13 C14 C19 124.21(19) .
C15 C14 C19 126.66(19) .
C13 C14 U1 75.48(11) .
C15 C14 U1 73.39(11) .
C19 C14 U1 125.74(13) .
C11 C15 C14 107.71(18) .
C11 C15 C20 125.7(2) .
C14 C15 C20 126.5(2) .
C11 C15 U1 74.29(11) .
C14 C15 U1 77.14(11) .
C20 C15 U1 117.13(13) .
C22 C21 N1 116.26(15) .
C23 C22 C21 109.34(15) .
C24 C23 C22 112.05(17) .
C26 C25 N1 118.22(16) .
C25 C26 C27 108.88(16) .
C28 C27 C26 113.05(18) .
N1 C29 C30 116.04(16) .
C29 C30 C31 109.00(18) .
C32 C31 C30 112.6(2) .
C34 C33 N1 118.02(15) .
C33 C34 C35 108.26(16) .
C36 C35 C34 112.20(18) .
C39 C37 C38A 120.6(3) 2_666
C37 C39 C38A 120.1(3) 2_666
C39 C38A C37 119.3(3) .
C39 C38A C40 120.1(5) .
C37 C38A C40 120.5(5) .

loop_
_geom_bond_atom_site_label_1
_geom_bond_atom_site_label_2
_geom_bond_distance
_geom_bond_site_symmetry_2
U1 Cnt1 2.492 .
U1 Cnt2 2.501 .
U1 Cl3 2.6850(5) .
U1 Cl2 2.6912(5) .
U1 Cl1 2.6915(5) .
U1 C5 2.7351(18) .
U1 C11 2.7391(19) .
U1 C1 2.7418(19) .
U1 C15 2.7592(19) .
U1 C12 2.7669(19) .
U1 C4 2.7685(18) .
U1 C2 2.7858(19) .
U1 C14 2.8072(19) .
U1 C13 2.8087(18) .
U1 C3 2.8093(18) .
N1 C29 1.516(2) .
N1 C25 1.521(2) .
N1 C33 1.526(2) .
N1 C21 1.529(2) .
C1 C2 1.416(3) .
C1 C5 1.418(3) .
C1 C6 1.506(3) .
C2 C3 1.411(3) .
C2 C7 1.500(3) .
C3 C4 1.417(3) .
C3 C8 1.505(3) .
C4 C5 1.422(3) .
C4 C9 1.503(3) .
C5 C10 1.506(3) .
C11 C15 1.416(3) .
C11 C12 1.424(3) .
C11 C16 1.506(3) .
C12 C13 1.417(3) .
C12 C17 1.504(3) .
C13 C14 1.414(3) .
C13 C18 1.503(3) .
C14 C15 1.416(3) .
C14 C19 1.504(3) .
C15 C20 1.501(3) .
C21 C22 1.526(3) .
C22 C23 1.524(3) .
C23 C24 1.521(3) .
C25 C26 1.515(3) .
C26 C27 1.520(3) .
C27 C28 1.510(3) .
C29 C30 1.517(3) .
C30 C31 1.520(3) .
C31 C32 1.500(3) .
C33 C34 1.518(3) .
C34 C35 1.527(3) .
C35 C36 1.517(3) .
C37 C39 1.365(5) 2_666
C37 C38A 1.381(5) .
C39 C37 1.365(5) 2_666
C39 C38A 1.380(5) .
C38A C40 1.454(7) .
